data_7228297
loop_
_publ_author_name
'Mochida, Tomoyuki'
'Ishida, Mai'
'Tominaga, Takumi'
'Takahashi, Kazuyuki'
'Sakurai, Takahiro'
'Ohta, Hitoshi'

_publ_section_title
;
 Paramagnetic ionic plastic crystals containing the octamethylferrocenium
 cation: counteranion dependence of phase transitions and crystal
 structures
;
_journal_name_full 'Phys. Chem. Chem. Phys.'
_journal_paper_doi 10.1039/C7CP02746J
_journal_year 2017
_chemical_formula_sum 'C21 H26 F6 Fe N O4 S2'
_chemical_formula_weight 590.40
_space_group_crystal_system monoclinic
_space_group_IT_number 14
_space_group_name_Hall '-P 2yn'
_space_group_name_H-M_alt 'P 1 21/n 1'
_symmetry_space_group_name_Hall '-P 2yn'
_symmetry_space_group_name_H-M 'P 1 21/n 1'
_atom_sites_solution_hydrogens geom
_audit_update_record
;
2016-12-27 deposited with the CCDC.
2017-05-23 downloaded from the CCDC.
;
_cell_angle_alpha 90
_cell_angle_beta 102.4470(10)
_cell_angle_gamma 90
_cell_formula_units_Z 4
_cell_length_a 8.9842(4)
_cell_length_b 14.8711(7)
_cell_length_c 19.1820(8)
_cell_measurement_reflns_used 8308
_cell_measurement_temperature 296.(2)
_cell_measurement_theta_max 28.6821
_cell_measurement_theta_min 2.3416
_cell_volume 2502.57(19)
_computing_cell_refinement 'SAINT V8.37A (Bruker AXS Inc., 2015)'
_computing_data_reduction 'SAINT V8.37A (Bruker AXS Inc., 2015)'
_computing_structure_refinement 'SHELXL-2014/7 (Sheldrick, 2014)'
_computing_structure_solution 'XT, VERSION 2014/5'
_diffrn_ambient_temperature 296.(2)
_diffrn_detector_area_resol_mean 8.3333
_diffrn_measured_fraction_theta_full 0.997
_diffrn_measured_fraction_theta_max 0.997
_diffrn_measurement_device_type 'Bruker APEXII CCD area detector'
_diffrn_measurement_method 'phi an_diffrn_radiation_type'
_diffrn_radiation_monochromator 'Bruker Helios multilayer confocal mirror'
_diffrn_radiation_wavelength 0.71073
_diffrn_reflns_av_R_equivalents 0.0157
_diffrn_reflns_av_unetI/netI 0.0174
_diffrn_reflns_limit_h_max 11
_diffrn_reflns_limit_h_min -11
_diffrn_reflns_limit_k_max 14
_diffrn_reflns_limit_k_min -19
_diffrn_reflns_limit_l_max 22
_diffrn_reflns_limit_l_min -24
_diffrn_reflns_number 14056
_diffrn_reflns_theta_full 27.10
_diffrn_reflns_theta_max 27.10
_diffrn_reflns_theta_min 1.75
_exptl_absorpt_coefficient_mu 0.842
_exptl_absorpt_correction_T_max 0.88
_exptl_absorpt_correction_T_min 0.80
_exptl_absorpt_correction_type multi-scan
_exptl_absorpt_process_details
;
SADABS-2016/2 - Bruker AXS area detector scaling and absorption correction
;
_exptl_crystal_colour green
_exptl_crystal_density_diffrn 1.567
_exptl_crystal_density_method 'not measured'
_exptl_crystal_description block
_exptl_crystal_F_000 1212
_exptl_crystal_recrystallization_method 'Re-crystallisation from solvent'
_exptl_crystal_size_max 0.253
_exptl_crystal_size_mid 0.184
_exptl_crystal_size_min 0.158
_refine_diff_density_max 0.764
_refine_diff_density_min -0.608
_refine_ls_extinction_method none
_refine_ls_goodness_of_fit_ref 1.039
_refine_ls_hydrogen_treatment constr
_refine_ls_matrix_type full
_refine_ls_number_parameters 324
_refine_ls_number_reflns 5505
_refine_ls_number_restraints 0
_refine_ls_restrained_S_all 1.039
_refine_ls_R_factor_all 0.0484
_refine_ls_R_factor_gt 0.0430
_refine_ls_shift/su_max 0.002
_refine_ls_shift/su_mean 0.000
_refine_ls_structure_factor_coef Fsqd
_refine_ls_weighting_details 'w=1/[\s^2^(Fo^2^)+(0.0738P)^2^+1.3409P] where P=(Fo^2^+2Fc^2^)/3'
_refine_ls_weighting_scheme calc
_refine_ls_wR_factor_gt 0.1202
_refine_ls_wR_factor_ref 0.1261
_reflns_number_gt 4804
_reflns_number_total 5505
_reflns_threshold_expression 'I > 2\s(I)'
_cod_data_source_file c7cp02746j2.cif
_cod_data_source_block OMFringRT
_cod_depositor_comments
;
The following automatic conversions were performed:

'_exptl_absorpt_correction_type' value 'Multi-Scan' changed to
'multi-scan' according to
/home/data/users/saulius/crontab/automatic-downloads/rss-feeds/RSC/lib/dictionaries/cif_core.dic
dictionary named 'cif_core.dic' version 2.4.2 from 2011-04-26.

Automatic conversion script
Id: cif_fix_values 4973 2017-02-22 13:04:09Z antanas 
;
_cod_database_code 7228297

loop_
_space_group_symop_operation_xyz
'x, y, z'
'-x+1/2, y+1/2, -z+1/2'
'-x, -y, -z'
'x-1/2, -y-1/2, z-1/2'

loop_
_atom_site_type_symbol
_atom_site_label
_atom_site_fract_x
_atom_site_fract_y
_atom_site_fract_z
_atom_site_U_iso_or_equiv
_atom_site_adp_type
_atom_site_calc_flag
_atom_site_refinement_flags_adp
_atom_site_refinement_flags_posn
_atom_site_occupancy
Fe Fe1 0.05940(3) 0.74210(2) 0.48181(2) 0.03331(11) Uani d . . 1
S S1 0.38376(9) 0.66781(5) 0.28785(4) 0.0652(2) Uani d . . 1
S S2 0.08904(10) 0.65292(6) 0.21705(4) 0.0751(3) Uani d . . 1
F F4 0.3202(3) 0.51242(14) 0.16821(10) 0.0877(6) Uani d . . 1
F F2 0.3711(3) 0.51723(15) 0.35328(10) 0.0916(6) Uani d . . 1
F F5 0.0632(3) 0.50057(18) 0.28092(14) 0.1064(8) Uani d . . 1
F F1 0.5336(3) 0.5185(2) 0.28509(15) 0.1164(9) Uani d . . 1
F F3 0.2817(3) 0.40985(13) 0.24230(14) 0.1084(8) Uani d . . 1
C C8 -0.0673(3) 0.86192(14) 0.48023(13) 0.0431(5) Uani d . . 1
C C6 0.0924(3) 0.83186(14) 0.40489(12) 0.0454(5) Uani d . . 1
H H6 0.128 0.8149 0.3647 0.054 Uiso calc U R 1
C C9 0.0851(3) 0.87613(13) 0.51864(12) 0.0417(5) Uani d . . 1
N N1 0.2088(3) 0.68299(16) 0.28433(12) 0.0596(6) Uani d . . 1
C C2 -0.0382(3) 0.61482(14) 0.45904(13) 0.0484(5) Uani d . . 1
C C7 -0.0629(3) 0.83573(14) 0.40922(12) 0.0447(5) Uani d . . 1
C C4 0.1155(3) 0.65058(14) 0.56845(12) 0.0463(5) Uani d . . 1
F F6 0.0255(3) 0.4924(2) 0.16492(15) 0.1313(10) Uani d . . 1
C C10 0.1852(3) 0.85791(14) 0.47141(13) 0.0438(5) Uani d . . 1
C C3 -0.0385(3) 0.63709(15) 0.53133(14) 0.0481(5) Uani d . . 1
C C1 0.1149(3) 0.61557(14) 0.45184(12) 0.0462(5) Uani d . . 1
H H1 0.148 0.6041 0.41 0.055 Uiso calc U R 1
C C5 0.2104(3) 0.63675(15) 0.51903(13) 0.0456(5) Uani d . . 1
O O2 0.4628(3) 0.6974(2) 0.35642(16) 0.1032(9) Uani d . . 1
O O1 0.4387(4) 0.6932(2) 0.22702(16) 0.1094(10) Uani d . . 1
O O3 0.1154(4) 0.6760(2) 0.14967(13) 0.1173(11) Uani d . . 1
C C17 0.3540(3) 0.8680(2) 0.4865(2) 0.0678(8) Uani d . . 1
H H17A 0.3955 0.8283 0.4561 0.102 Uiso calc U R 1
H H17B 0.3958 0.8532 0.5355 0.102 Uiso calc U R 1
H H17C 0.3796 0.929 0.4775 0.102 Uiso calc U R 1
C C16 0.1306(4) 0.90702(18) 0.59443(14) 0.0645(7) Uani d . . 1
H H16A 0.1223 0.9713 0.5962 0.097 Uiso calc U R 1
H H16B 0.2341 0.8894 0.6139 0.097 Uiso calc U R 1
H H16C 0.0648 0.8801 0.6219 0.097 Uiso calc U R 1
C C13 0.1683(5) 0.6709(2) 0.64608(14) 0.0735(9) Uani d . . 1
H H13A 0.0894 0.7024 0.6628 0.11 Uiso calc U R 1
H H13B 0.2581 0.7076 0.6532 0.11 Uiso calc U R 1
H H13C 0.1912 0.6157 0.6722 0.11 Uiso calc U R 1
O O4 -0.0589(3) 0.6698(3) 0.23080(19) 0.1275(13) Uani d . . 1
C C14 -0.1971(4) 0.8199(2) 0.34917(16) 0.0714(8) Uani d . . 1
H H14A -0.2773 0.7918 0.3672 0.107 Uiso calc U R 1
H H14B -0.1676 0.7814 0.3143 0.107 Uiso calc U R 1
H H14C -0.2324 0.8763 0.3274 0.107 Uiso calc U R 1
C C15 -0.2076(3) 0.8756(2) 0.50917(19) 0.0683(8) Uani d . . 1
H H15A -0.1899 0.8536 0.5573 0.103 Uiso calc U R 1
H H15B -0.2911 0.8433 0.4802 0.103 Uiso calc U R 1
H H15C -0.2317 0.9385 0.5085 0.103 Uiso calc U R 1
C C18 0.3943(3) 0.5453(2) 0.28930(16) 0.0644(7) Uani d . . 1
C C19 0.2780(4) 0.49859(19) 0.23065(16) 0.0661(7) Uani d . . 1
C C11 -0.1742(4) 0.5922(2) 0.4015(2) 0.0791(10) Uani d . . 1
H H11A -0.1543 0.6082 0.3559 0.119 Uiso calc U R 1
H H11B -0.2612 0.625 0.4092 0.119 Uiso calc U R 1
H H11C -0.1943 0.5288 0.4024 0.119 Uiso calc U R 1
C C21 0.3808(3) 0.6388(2) 0.5350(2) 0.0751(9) Uani d . . 1
H H21A 0.4169 0.6831 0.5711 0.113 Uiso calc U R 1
H H21B 0.4151 0.6539 0.4923 0.113 Uiso calc U R 1
H H21C 0.4197 0.5808 0.5517 0.113 Uiso calc U R 1
C C20 0.1104(4) 0.5311(2) 0.22230(17) 0.0733(8) Uani d . . 1
C C12 -0.1764(4) 0.6424(2) 0.5633(2) 0.0823(11) Uani d . . 1
H H12A -0.2015 0.5834 0.5775 0.123 Uiso calc U R 1
H H12B -0.2606 0.6661 0.5286 0.123 Uiso calc U R 1
H H12C -0.1555 0.6812 0.6042 0.123 Uiso calc U R 1

loop_
_atom_site_aniso_label
_atom_site_aniso_U_11
_atom_site_aniso_U_22
_atom_site_aniso_U_33
_atom_site_aniso_U_12
_atom_site_aniso_U_13
_atom_site_aniso_U_23
Fe1 0.03903(18) 0.02859(16) 0.03335(17) 0.00222(10) 0.01011(12) 0.00336(10)
S1 0.0667(4) 0.0653(4) 0.0688(4) -0.0110(3) 0.0261(4) -0.0079(3)
S2 0.0774(5) 0.0857(6) 0.0542(4) 0.0303(4) -0.0032(3) -0.0044(4)
F4 0.1282(17) 0.0831(13) 0.0642(10) 0.0038(12) 0.0482(11) -0.0165(9)
F2 0.1167(17) 0.0943(14) 0.0613(10) 0.0277(12) 0.0138(11) 0.0252(10)
F5 0.1088(17) 0.1047(17) 0.1221(18) -0.0341(14) 0.0613(15) -0.0104(14)
F1 0.0723(13) 0.138(2) 0.137(2) 0.0457(14) 0.0165(13) -0.0219(17)
F3 0.168(2) 0.0479(10) 0.1186(19) 0.0105(12) 0.0506(17) -0.0040(10)
C8 0.0477(12) 0.0309(10) 0.0531(13) 0.0070(8) 0.0165(10) 0.0079(9)
C6 0.0654(14) 0.0347(10) 0.0412(11) 0.0015(9) 0.0231(10) 0.0074(8)
C9 0.0547(13) 0.0294(9) 0.0422(11) 0.0014(9) 0.0130(9) 0.0015(8)
N1 0.0695(14) 0.0595(13) 0.0512(12) 0.0118(11) 0.0162(10) -0.0036(10)
C2 0.0564(14) 0.0295(10) 0.0552(13) -0.0006(9) 0.0031(10) 0.0043(9)
C7 0.0541(13) 0.0332(10) 0.0434(11) 0.0040(9) 0.0029(10) 0.0093(8)
C4 0.0684(15) 0.0313(10) 0.0393(11) 0.0049(9) 0.0115(10) 0.0075(8)
F6 0.1145(19) 0.141(2) 0.121(2) -0.0252(18) -0.0125(16) -0.0617(18)
C10 0.0474(12) 0.0336(10) 0.0527(12) -0.0019(9) 0.0158(10) 0.0062(9)
C3 0.0565(14) 0.0332(11) 0.0597(14) 0.0024(9) 0.0235(11) 0.0119(9)
C1 0.0648(15) 0.0336(10) 0.0418(11) 0.0105(10) 0.0150(10) 0.0003(8)
C5 0.0485(12) 0.0364(10) 0.0512(12) 0.0095(9) 0.0090(10) 0.0093(9)
O2 0.0799(17) 0.124(2) 0.1014(19) -0.0185(16) 0.0111(14) -0.0447(18)
O1 0.145(3) 0.0904(19) 0.120(2) -0.0261(18) 0.088(2) -0.0027(17)
O3 0.174(3) 0.119(2) 0.0498(13) 0.040(2) 0.0040(15) 0.0166(14)
C17 0.0497(15) 0.0581(16) 0.097(2) -0.0087(12) 0.0201(14) 0.0051(15)
C16 0.097(2) 0.0455(13) 0.0490(14) -0.0004(13) 0.0117(14) -0.0088(11)
C13 0.120(3) 0.0576(16) 0.0397(13) 0.0049(16) 0.0098(15) 0.0059(11)
O4 0.0745(18) 0.169(3) 0.127(3) 0.0488(19) -0.0041(17) -0.026(2)
C14 0.079(2) 0.0566(16) 0.0639(17) 0.0050(14) -0.0180(15) 0.0082(13)
C15 0.0598(16) 0.0579(16) 0.097(2) 0.0158(13) 0.0390(16) 0.0084(15)
C18 0.0599(16) 0.0715(18) 0.0631(16) 0.0200(13) 0.0162(13) 0.0059(13)
C19 0.095(2) 0.0462(14) 0.0617(16) 0.0041(14) 0.0280(15) -0.0035(12)
C11 0.079(2) 0.0483(15) 0.094(2) -0.0144(14) -0.0179(18) 0.0024(14)
C21 0.0512(16) 0.0684(19) 0.101(2) 0.0159(14) 0.0066(15) 0.0213(17)
C20 0.0729(19) 0.082(2) 0.0650(17) -0.0166(16) 0.0151(15) -0.0209(15)
C12 0.081(2) 0.0640(18) 0.120(3) 0.0046(15) 0.062(2) 0.0283(18)

loop_
_atom_type_symbol
_atom_type_description
_atom_type_scat_dispersion_real
_atom_type_scat_dispersion_imag
_atom_type_scat_source
C C 0.0033 0.0016 'International Tables Vol C Tables 4.2.6.8 and 6.1.1.4'
H H 0.0000 0.0000 'International Tables Vol C Tables 4.2.6.8 and 6.1.1.4'
F F 0.0171 0.0103 'International Tables Vol C Tables 4.2.6.8 and 6.1.1.4'
Fe Fe 0.3463 0.8444 'International Tables Vol C Tables 4.2.6.8 and 6.1.1.4'
N N 0.0061 0.0033 'International Tables Vol C Tables 4.2.6.8 and 6.1.1.4'
O O 0.0106 0.0060 'International Tables Vol C Tables 4.2.6.8 and 6.1.1.4'
S S 0.1246 0.1234 'International Tables Vol C Tables 4.2.6.8 and 6.1.1.4'

loop_
_geom_angle_atom_site_label_1
_geom_angle_atom_site_label_2
_geom_angle_atom_site_label_3
_geom_angle
C6 Fe1 C1 108.13(9)
C6 Fe1 C2 123.76(10)
C1 Fe1 C2 39.76(10)
C6 Fe1 C10 39.98(10)
C1 Fe1 C10 123.82(10)
C2 Fe1 C10 159.26(10)
C6 Fe1 C5 123.14(10)
C1 Fe1 C5 39.99(10)
C2 Fe1 C5 66.79(9)
C10 Fe1 C5 108.94(9)
C6 Fe1 C7 39.80(10)
C1 Fe1 C7 122.90(9)
C2 Fe1 C7 108.96(9)
C10 Fe1 C7 66.93(9)
C5 Fe1 C7 158.17(10)
C6 Fe1 C9 66.75(9)
C1 Fe1 C9 160.13(10)
C2 Fe1 C9 159.20(10)
C10 Fe1 C9 39.88(9)
C5 Fe1 C9 125.20(9)
C7 Fe1 C9 66.44(9)
C6 Fe1 C8 66.61(9)
C1 Fe1 C8 158.31(10)
C2 Fe1 C8 124.06(10)
C10 Fe1 C8 66.73(9)
C5 Fe1 C8 160.71(10)
C7 Fe1 C8 39.53(9)
C9 Fe1 C8 39.41(9)
C6 Fe1 C3 159.86(11)
C1 Fe1 C3 66.44(9)
C2 Fe1 C3 39.62(10)
C10 Fe1 C3 159.33(10)
C5 Fe1 C3 66.18(9)
C7 Fe1 C3 125.26(10)
C9 Fe1 C3 124.94(9)
C8 Fe1 C3 110.75(9)
C6 Fe1 C4 158.51(11)
C1 Fe1 C4 66.55(9)
C2 Fe1 C4 66.52(9)
C10 Fe1 C4 124.07(10)
C5 Fe1 C4 39.34(9)
C7 Fe1 C4 160.80(10)
C9 Fe1 C4 110.67(8)
C8 Fe1 C4 126.05(9)
C3 Fe1 C4 39.35(10)
O1 S1 O2 119.13(19)
O1 S1 N1 116.68(18)
O2 S1 N1 106.86(15)
O1 S1 C18 104.70(16)
O2 S1 C18 106.33(18)
N1 S1 C18 101.06(14)
O3 S2 O4 118.3(2)
O3 S2 N1 117.9(2)
O4 S2 N1 107.47(17)
O3 S2 C20 104.91(18)
O4 S2 C20 104.8(2)
N1 S2 C20 101.19(14)
C9 C8 C7 108.3(2)
C9 C8 C15 125.5(2)
C7 C8 C15 126.2(2)
C9 C8 Fe1 70.27(12)
C7 C8 Fe1 69.95(12)
C15 C8 Fe1 127.14(17)
C7 C6 C10 109.3(2)
C7 C6 Fe1 71.83(12)
C10 C6 Fe1 71.34(12)
C7 C6 H6 125.3
C10 C6 H6 125.3
Fe1 C6 H6 123.1
C8 C9 C10 108.03(19)
C8 C9 C16 125.5(2)
C10 C9 C16 126.5(2)
C8 C9 Fe1 70.32(12)
C10 C9 Fe1 69.40(12)
C16 C9 Fe1 127.08(16)
S2 N1 S1 119.96(15)
C1 C2 C3 107.4(2)
C1 C2 C11 125.9(3)
C3 C2 C11 126.6(3)
C1 C2 Fe1 68.89(13)
C3 C2 Fe1 71.07(13)
C11 C2 Fe1 126.57(17)
C6 C7 C8 107.3(2)
C6 C7 C14 126.1(2)
C8 C7 C14 126.5(3)
C6 C7 Fe1 68.37(12)
C8 C7 Fe1 70.52(12)
C14 C7 Fe1 128.67(17)
C5 C4 C3 107.7(2)
C5 C4 C13 126.0(3)
C3 C4 C13 126.3(3)
C5 C4 Fe1 69.23(12)
C3 C4 Fe1 70.04(12)
C13 C4 Fe1 128.45(17)
C6 C10 C9 107.0(2)
C6 C10 C17 125.3(2)
C9 C10 C17 127.6(2)
C6 C10 Fe1 68.69(12)
C9 C10 Fe1 70.72(12)
C17 C10 Fe1 127.79(17)
C2 C3 C4 108.2(2)
C2 C3 C12 125.8(3)
C4 C3 C12 125.9(3)
C2 C3 Fe1 69.31(13)
C4 C3 Fe1 70.61(13)
C12 C3 Fe1 127.25(18)
C2 C1 C5 108.9(2)
C2 C1 Fe1 71.35(13)
C5 C1 Fe1 71.30(12)
C2 C1 H1 125.6
C5 C1 H1 125.6
Fe1 C1 H1 123.4
C4 C5 C1 107.8(2)
C4 C5 C21 126.6(3)
C1 C5 C21 125.5(3)
C4 C5 Fe1 71.42(12)
C1 C5 Fe1 68.71(12)
C21 C5 Fe1 127.84(18)
C10 C17 H17A 109.5
C10 C17 H17B 109.5
H17A C17 H17B 109.5
C10 C17 H17C 109.5
H17A C17 H17C 109.5
H17B C17 H17C 109.5
C9 C16 H16A 109.5
C9 C16 H16B 109.5
H16A C16 H16B 109.5
C9 C16 H16C 109.5
H16A C16 H16C 109.5
H16B C16 H16C 109.5
C4 C13 H13A 109.5
C4 C13 H13B 109.5
H13A C13 H13B 109.5
C4 C13 H13C 109.5
H13A C13 H13C 109.5
H13B C13 H13C 109.5
C7 C14 H14A 109.5
C7 C14 H14B 109.5
H14A C14 H14B 109.5
C7 C14 H14C 109.5
H14A C14 H14C 109.5
H14B C14 H14C 109.5
C8 C15 H15A 109.5
C8 C15 H15B 109.5
H15A C15 H15B 109.5
C8 C15 H15C 109.5
H15A C15 H15C 109.5
H15B C15 H15C 109.5
F1 C18 F2 107.0(3)
F1 C18 C19 108.8(3)
F2 C18 C19 108.2(3)
F1 C18 S1 110.1(2)
F2 C18 S1 107.7(2)
C19 C18 S1 114.7(2)
F3 C19 F4 107.3(2)
F3 C19 C18 109.7(3)
F4 C19 C18 107.8(3)
F3 C19 C20 108.2(3)
F4 C19 C20 108.2(3)
C18 C19 C20 115.3(2)
C2 C11 H11A 109.5
C2 C11 H11B 109.5
H11A C11 H11B 109.5
C2 C11 H11C 109.5
H11A C11 H11C 109.5
H11B C11 H11C 109.5
C5 C21 H21A 109.5
C5 C21 H21B 109.5
H21A C21 H21B 109.5
C5 C21 H21C 109.5
H21A C21 H21C 109.5
H21B C21 H21C 109.5
F6 C20 F5 108.3(3)
F6 C20 C19 108.7(3)
F5 C20 C19 106.1(3)
F6 C20 S2 110.5(3)
F5 C20 S2 109.2(2)
C19 C20 S2 113.7(2)
C3 C12 H12A 109.5
C3 C12 H12B 109.5
H12A C12 H12B 109.5
C3 C12 H12C 109.5
H12A C12 H12C 109.5
H12B C12 H12C 109.5

loop_
_geom_bond_atom_site_label_1
_geom_bond_atom_site_label_2
_geom_bond_distance
Fe1 C6 2.058(2)
Fe1 C1 2.060(2)
Fe1 C2 2.092(2)
Fe1 C10 2.093(2)
Fe1 C5 2.094(2)
Fe1 C7 2.104(2)
Fe1 C9 2.111(2)
Fe1 C8 2.111(2)
Fe1 C3 2.116(2)
Fe1 C4 2.123(2)
S1 O1 1.413(2)
S1 O2 1.423(3)
S1 N1 1.575(3)
S1 C18 1.824(3)
S2 O3 1.406(3)
S2 O4 1.431(3)
S2 N1 1.557(3)
S2 C20 1.822(4)
F4 C19 1.348(3)
F2 C18 1.354(3)
F5 C20 1.362(4)
F1 C18 1.333(3)
F3 C19 1.338(4)
C8 C9 1.424(3)
C8 C7 1.425(3)
C8 C15 1.496(3)
C6 C7 1.417(3)
C6 C10 1.419(3)
C6 H6 0.93
C9 C10 1.434(3)
C9 C16 1.495(3)
C2 C1 1.412(4)
C2 C3 1.426(4)
C2 C11 1.498(4)
C7 C14 1.495(4)
C4 C5 1.420(3)
C4 C3 1.427(4)
C4 C13 1.493(3)
F6 C20 1.327(4)
C10 C17 1.489(4)
C3 C12 1.498(4)
C1 C5 1.421(3)
C1 H1 0.93
C5 C21 1.495(4)
C17 H17A 0.96
C17 H17B 0.96
C17 H17C 0.96
C16 H16A 0.96
C16 H16B 0.96
C16 H16C 0.96
C13 H13A 0.96
C13 H13B 0.96
C13 H13C 0.96
C14 H14A 0.96
C14 H14B 0.96
C14 H14C 0.96
C15 H15A 0.96
C15 H15B 0.96
C15 H15C 0.96
C18 C19 1.527(4)
C19 C20 1.557(5)
C11 H11A 0.96
C11 H11B 0.96
C11 H11C 0.96
C21 H21A 0.96
C21 H21B 0.96
C21 H21C 0.96
C12 H12A 0.96
C12 H12B 0.96
C12 H12C 0.96
